data_4082569
loop_
_publ_author_name
'Tan, Gengwen'
'Blom, Burgert'
'Gallego, Daniel'
'Driess, Matthias'

_publ_section_title
;
 Facile Access to Mono- and Dinuclear Heteroleptic N-Heterocyclic Silylene
 Copper Complexes
;
_journal_issue 1
_journal_name_full Organometallics
_journal_page_first 363
_journal_paper_doi 10.1021/om4011033
_journal_volume 33
_journal_year 2014
_chemical_formula_sum 'C62 H92 Cu2 F6 N8 O8 S2 Si4'
_chemical_formula_weight 1495.00
_chemical_name_systematic
; 
 ? 
;
_space_group_IT_number 61
_symmetry_cell_setting orthorhombic
_symmetry_space_group_name_Hall '-P 2ac 2ab'
_symmetry_space_group_name_H-M 'P b c a'
_atom_sites_solution_hydrogens geom
_atom_sites_solution_primary direct
_atom_sites_solution_secondary difmap
_audit_creation_method
;
CrysAlis RED, Oxford Diffraction Ltd.,
Version 1.171.31.8 (release 12-01-2007 CrysAlis171 .NET)
(compiled Jan 12 2007,17:49:11)
;
_cell_angle_alpha 90.00
_cell_angle_beta 90.00
_cell_angle_gamma 90.00
_cell_formula_units_Z 4
_cell_length_a 18.2652(6)
_cell_length_b 18.2872(6)
_cell_length_c 22.2926(8)
_cell_measurement_reflns_used 5962
_cell_measurement_temperature 150(2)
_cell_measurement_theta_max 27.4530
_cell_measurement_theta_min 3.5220
_cell_volume 7446.2(4)
_computing_cell_refinement
;
CrysAlis RED, Oxford Diffraction Ltd.,
Version 1.171.31.8 (release 12-01-2007 CrysAlis171 .NET)
(compiled Jan 12 2007,17:49:11)
;
_computing_data_collection
;
CrysAlis CCD, Oxford Diffraction Ltd.,
Version 1.171.31.8 (release 12-01-2007 CrysAlis171 .NET)
(compiled Jan 12 2007,17:49:11)
;
_computing_data_reduction
;
CrysAlis RED, Oxford Diffraction Ltd.,
Version 1.171.31.8 (release 12-01-2007 CrysAlis171 .NET)
(compiled Jan 12 2007,17:49:11)
;
_computing_publication_material 'SHELXL-97 (Sheldrick, 1997)'
_computing_structure_refinement 'SHELXL-97 (Sheldrick, 1997)'
_computing_structure_solution 'SHELXS-97 (Sheldrick, 1990)'
_diffrn_ambient_temperature 150(2)
_diffrn_measured_fraction_theta_full 0.997
_diffrn_measured_fraction_theta_max 0.997
_diffrn_measurement_device_type 'Oxford Diffraction Xcalibur S Sapphire'
_diffrn_measurement_method \w
_diffrn_radiation_monochromator graphite
_diffrn_radiation_source 'Enhance (Mo) X-ray Source'
_diffrn_radiation_type MoK\a
_diffrn_radiation_wavelength 0.71073
_diffrn_reflns_av_R_equivalents 0.0744
_diffrn_reflns_av_sigmaI/netI 0.0647
_diffrn_reflns_limit_h_max 20
_diffrn_reflns_limit_h_min -21
_diffrn_reflns_limit_k_max 18
_diffrn_reflns_limit_k_min -21
_diffrn_reflns_limit_l_max 26
_diffrn_reflns_limit_l_min -26
_diffrn_reflns_number 30395
_diffrn_reflns_theta_full 25.00
_diffrn_reflns_theta_max 25.00
_diffrn_reflns_theta_min 3.53
_exptl_absorpt_coefficient_mu 0.761
_exptl_absorpt_correction_T_max 0.9049
_exptl_absorpt_correction_T_min 0.8771
_exptl_absorpt_correction_type multi-scan
_exptl_crystal_colour colorless
_exptl_crystal_density_diffrn 1.334
_exptl_crystal_density_method 'not measured'
_exptl_crystal_description block
_exptl_crystal_F_000 3136
_exptl_crystal_size_max 0.18
_exptl_crystal_size_mid 0.14
_exptl_crystal_size_min 0.13
_refine_diff_density_max 1.513
_refine_diff_density_min -0.580
_refine_diff_density_rms 0.081
_refine_ls_extinction_method none
_refine_ls_goodness_of_fit_ref 1.097
_refine_ls_hydrogen_treatment constr
_refine_ls_matrix_type full
_refine_ls_number_parameters 483
_refine_ls_number_reflns 6550
_refine_ls_number_restraints 113
_refine_ls_restrained_S_all 1.104
_refine_ls_R_factor_all 0.0917
_refine_ls_R_factor_gt 0.0708
_refine_ls_shift/su_max 0.011
_refine_ls_shift/su_mean 0.000
_refine_ls_structure_factor_coef Fsqd
_refine_ls_weighting_details 'calc w=1/[\s^2^(Fo^2^)+(0.0483P)^2^+20.1535P] where P=(Fo^2^+2Fc^2^)/3'
_refine_ls_weighting_scheme calc
_refine_ls_wR_factor_gt 0.1410
_refine_ls_wR_factor_ref 0.1508
_reflns_number_gt 5319
_reflns_number_total 6550
_reflns_threshold_expression >2sigma(I)
_cod_data_source_file om4011033_si_002.cif
_cod_data_source_block compound10
_cod_depositor_comments
;
The following automatic conversions were performed:

'_symmetry_cell_setting' value 'Orthorhombic' changed to
'orthorhombic' according to
/usr/data/users/saulius/automatic-downloads/current/ACS/lib/dictionaries/cif_core.dic
dictionary named 'cif_core.dic' version 2.4.2 from 2011-04-26.

Automatic conversion script
Id: cif_fix_values 2281 2013-09-26 08:29:07Z andrius 
;
_cod_original_sg_symbol_H-M Pbca
_cod_database_code 4082569

loop_
_symmetry_equiv_pos_as_xyz
'x, y, z'
'-x+1/2, -y, z+1/2'
'-x, y+1/2, -z+1/2'
'x+1/2, -y+1/2, -z'
'-x, -y, -z'
'x-1/2, y, -z-1/2'
'x, -y-1/2, z-1/2'
'-x-1/2, y-1/2, z'

loop_
_atom_site_label
_atom_site_type_symbol
_atom_site_fract_x
_atom_site_fract_y
_atom_site_fract_z
_atom_site_U_iso_or_equiv
_atom_site_adp_type
_atom_site_occupancy
_atom_site_symmetry_multiplicity
_atom_site_calc_flag
_atom_site_refinement_flags
_atom_site_disorder_assembly
_atom_site_disorder_group
Cu1 Cu 0.55276(3) 0.07716(3) 0.43525(3) 0.02007(17) Uani 1 1 d . . .
Si1 Si 0.48124(7) 0.00427(6) 0.37714(6) 0.0184(3) Uani 1 1 d . . .
Si2 Si 0.60668(7) 0.08734(6) 0.52737(6) 0.0192(3) Uani 1 1 d . . .
N1 N 0.5211(2) -0.0482(2) 0.31364(17) 0.0219(9) Uani 1 1 d . A .
N2 N 0.4333(2) 0.0289(2) 0.30712(17) 0.0212(9) Uani 1 1 d . . .
N3 N 0.6512(2) 0.17241(19) 0.55291(16) 0.0188(8) Uani 1 1 d . B .
N4 N 0.7077(2) 0.07358(19) 0.52974(17) 0.0212(8) Uani 1 1 d . . .
O1 O 0.42421(17) -0.05274(17) 0.40969(15) 0.0245(7) Uani 1 1 d . . .
O2 O 0.6077(2) 0.1638(2) 0.38895(19) 0.0573(13) Uani 1 1 d . A .
O3 O 0.6206(3) 0.1385(2) 0.2834(2) 0.0687(14) Uani 1 1 d . A .
O4 O 0.5592(14) 0.2445(17) 0.3108(11) 0.044(5) Uani 0.664(8) 1 d P A 2
O4A O 0.549(3) 0.245(3) 0.327(2) 0.032(7) Uani 0.336(8) 1 d P A 1
S1 S 0.60940(7) 0.19156(7) 0.32848(6) 0.0291(3) Uani 1 1 d . . .
F1 F 0.75216(19) 0.2027(2) 0.3416(2) 0.0688(12) Uani 1 1 d . . .
F2 F 0.6935(2) 0.29475(19) 0.37240(19) 0.0636(11) Uani 1 1 d . . .
F3 F 0.7065(2) 0.2785(3) 0.27945(19) 0.0914(16) Uani 1 1 d . . .
C1 C 0.4788(2) -0.0120(2) 0.2744(2) 0.0201(10) Uani 1 1 d . . .
C2 C 0.4808(3) -0.0171(2) 0.2082(2) 0.0214(10) Uani 1 1 d . . .
C3 C 0.4522(3) -0.0790(3) 0.1808(2) 0.0282(11) Uani 1 1 d . . .
H3B H 0.4319 -0.1171 0.2046 0.034 Uiso 1 1 calc R . .
C4 C 0.4532(3) -0.0853(3) 0.1190(2) 0.0315(12) Uani 1 1 d . . .
H4B H 0.4334 -0.1275 0.1003 0.038 Uiso 1 1 calc R . .
C5 C 0.4829(3) -0.0300(3) 0.0847(2) 0.0364(13) Uani 1 1 d . . .
H5A H 0.4841 -0.0345 0.0422 0.044 Uiso 1 1 calc R . .
C6 C 0.5108(3) 0.0315(3) 0.1116(2) 0.0399(14) Uani 1 1 d . . .
H6A H 0.5305 0.0697 0.0876 0.048 Uiso 1 1 calc R . .
C7 C 0.5104(3) 0.0383(3) 0.1733(2) 0.0321(12) Uani 1 1 d . . .
H7A H 0.5303 0.0807 0.1917 0.039 Uiso 1 1 calc R . .
C8 C 0.3695(3) 0.0738(3) 0.2890(2) 0.0275(11) Uani 1 1 d . . .
C9 C 0.3219(3) 0.0351(3) 0.2436(3) 0.0525(17) Uani 1 1 d . . .
H9A H 0.3474 0.0332 0.2049 0.079 Uiso 1 1 calc R . .
H9B H 0.2758 0.0618 0.2389 0.079 Uiso 1 1 calc R . .
H9C H 0.3118 -0.0147 0.2574 0.079 Uiso 1 1 calc R . .
C10 C 0.3938(3) 0.1474(3) 0.2647(3) 0.0466(16) Uani 1 1 d . . .
H10A H 0.4179 0.1405 0.2258 0.070 Uiso 1 1 calc R . .
H10B H 0.4282 0.1700 0.2928 0.070 Uiso 1 1 calc R . .
H10C H 0.3511 0.1792 0.2597 0.070 Uiso 1 1 calc R . .
C11 C 0.3255(3) 0.0860(4) 0.3461(3) 0.0509(17) Uani 1 1 d . . .
H11A H 0.3564 0.1101 0.3761 0.076 Uiso 1 1 calc R . .
H11B H 0.3087 0.0388 0.3618 0.076 Uiso 1 1 calc R . .
H11C H 0.2831 0.1170 0.3373 0.076 Uiso 1 1 calc R . .
C12 C 0.5902(3) -0.0885(3) 0.3029(2) 0.0300(10) Uani 1 1 d U . .
C13 C 0.6367(5) -0.0539(5) 0.2513(4) 0.041(2) Uani 0.664(8) 1 d PU A 2
H13A H 0.6121 -0.0622 0.2128 0.062 Uiso 0.664(8) 1 calc PR A 2
H13B H 0.6852 -0.0767 0.2505 0.062 Uiso 0.664(8) 1 calc PR A 2
H13C H 0.6418 -0.0013 0.2582 0.062 Uiso 0.664(8) 1 calc PR A 2
C14 C 0.5706(5) -0.1672(5) 0.2838(5) 0.039(2) Uani 0.664(8) 1 d PU A 2
H14A H 0.5435 -0.1660 0.2459 0.058 Uiso 0.664(8) 1 calc PR A 2
H14B H 0.5404 -0.1901 0.3148 0.058 Uiso 0.664(8) 1 calc PR A 2
H14C H 0.6157 -0.1956 0.2784 0.058 Uiso 0.664(8) 1 calc PR A 2
C15 C 0.6315(5) -0.0879(6) 0.3589(4) 0.046(2) Uani 0.664(8) 1 d PU A 2
H15A H 0.6431 -0.0373 0.3699 0.069 Uiso 0.664(8) 1 calc PR A 2
H15B H 0.6769 -0.1156 0.3538 0.069 Uiso 0.664(8) 1 calc PR A 2
H15C H 0.6021 -0.1103 0.3908 0.069 Uiso 0.664(8) 1 calc PR A 2
C13A C 0.6508(8) -0.0324(9) 0.2992(9) 0.039(3) Uani 0.336(8) 1 d PU A 1
H13D H 0.6424 -0.0004 0.2646 0.059 Uiso 0.336(8) 1 calc PR A 1
H13E H 0.6979 -0.0574 0.2946 0.059 Uiso 0.336(8) 1 calc PR A 1
H13F H 0.6514 -0.0031 0.3360 0.059 Uiso 0.336(8) 1 calc PR A 1
C14A C 0.5924(10) -0.1416(10) 0.2555(9) 0.037(3) Uani 0.336(8) 1 d PU A 1
H14D H 0.5920 -0.1165 0.2166 0.056 Uiso 0.336(8) 1 calc PR A 1
H14E H 0.5496 -0.1737 0.2584 0.056 Uiso 0.336(8) 1 calc PR A 1
H14F H 0.6371 -0.1709 0.2590 0.056 Uiso 0.336(8) 1 calc PR A 1
C15A C 0.6051(9) -0.1313(10) 0.3649(8) 0.036(3) Uani 0.336(8) 1 d PU A 1
H15D H 0.5740 -0.1749 0.3667 0.054 Uiso 0.336(8) 1 calc PR A 1
H15E H 0.5937 -0.0991 0.3988 0.054 Uiso 0.336(8) 1 calc PR A 1
H15F H 0.6567 -0.1459 0.3669 0.054 Uiso 0.336(8) 1 calc PR A 1
C16 C 0.7173(2) 0.1444(2) 0.5439(2) 0.0193(10) Uani 1 1 d . . .
C17 C 0.7886(3) 0.1838(2) 0.5481(2) 0.0226(11) Uani 1 1 d . . .
C18 C 0.8319(3) 0.1755(3) 0.5987(2) 0.0295(12) Uani 1 1 d . . .
H18A H 0.8166 0.1434 0.6298 0.035 Uiso 1 1 calc R . .
C19 C 0.8971(3) 0.2135(3) 0.6044(3) 0.0361(13) Uani 1 1 d . . .
H19A H 0.9262 0.2081 0.6395 0.043 Uiso 1 1 calc R . .
C20 C 0.9195(3) 0.2591(3) 0.5588(3) 0.0402(14) Uani 1 1 d . . .
H20A H 0.9646 0.2846 0.5621 0.048 Uiso 1 1 calc R . .
C21 C 0.8769(3) 0.2680(3) 0.5084(3) 0.0409(14) Uani 1 1 d . . .
H21A H 0.8926 0.2998 0.4773 0.049 Uiso 1 1 calc R . .
C22 C 0.8111(3) 0.2305(3) 0.5029(2) 0.0324(12) Uani 1 1 d . . .
H22A H 0.7815 0.2370 0.4683 0.039 Uiso 1 1 calc R . .
C23 C 0.7578(3) 0.0239(3) 0.4966(2) 0.0279(12) Uani 1 1 d . . .
C24 C 0.7741(3) 0.0537(3) 0.4344(3) 0.0420(14) Uani 1 1 d . . .
H24A H 0.8017 0.0995 0.4379 0.063 Uiso 1 1 calc R . .
H24B H 0.7280 0.0630 0.4132 0.063 Uiso 1 1 calc R . .
H24C H 0.8031 0.0179 0.4118 0.063 Uiso 1 1 calc R . .
C25 C 0.8288(3) 0.0120(3) 0.5313(3) 0.0384(14) Uani 1 1 d . . .
H25A H 0.8585 0.0565 0.5298 0.058 Uiso 1 1 calc R . .
H25B H 0.8561 -0.0286 0.5133 0.058 Uiso 1 1 calc R . .
H25C H 0.8173 0.0003 0.5732 0.058 Uiso 1 1 calc R . .
C26 C 0.7168(3) -0.0492(3) 0.4922(3) 0.0361(13) Uani 1 1 d . . .
H26A H 0.7114 -0.0704 0.5324 0.054 Uiso 1 1 calc R . .
H26B H 0.7445 -0.0830 0.4667 0.054 Uiso 1 1 calc R . .
H26C H 0.6682 -0.0410 0.4747 0.054 Uiso 1 1 calc R . .
C27 C 0.6273(3) 0.2403(3) 0.5818(3) 0.0453(14) Uani 1 1 d U . .
C28 C 0.5470(3) 0.2437(3) 0.5789(4) 0.0687(19) Uani 1 1 d U B .
H28A H 0.5265 0.1955 0.5882 0.103 Uiso 1 1 calc R . .
H28B H 0.5319 0.2584 0.5384 0.103 Uiso 1 1 calc R . .
H28C H 0.5291 0.2796 0.6080 0.103 Uiso 1 1 calc R . .
C29 C 0.6739(8) 0.2986(8) 0.5919(9) 0.069(3) Uani 0.50 1 d PU B 1
H29A H 0.7247 0.2812 0.5921 0.103 Uiso 0.50 1 calc PR B 1
H29B H 0.6624 0.3209 0.6307 0.103 Uiso 0.50 1 calc PR B 1
H29C H 0.6677 0.3350 0.5600 0.103 Uiso 0.50 1 calc PR B 1
C30 C 0.6266(11) 0.2150(12) 0.6555(10) 0.075(4) Uani 0.50 1 d PU B 1
H30A H 0.5956 0.1717 0.6606 0.112 Uiso 0.50 1 calc PR B 1
H30B H 0.6072 0.2552 0.6799 0.112 Uiso 0.50 1 calc PR B 1
H30C H 0.6766 0.2037 0.6685 0.112 Uiso 0.50 1 calc PR B 1
C29A C 0.6590(9) 0.3056(8) 0.5522(8) 0.067(3) Uani 0.50 1 d PU B 2
H29D H 0.7125 0.3032 0.5544 0.101 Uiso 0.50 1 calc PR B 2
H29E H 0.6418 0.3498 0.5727 0.101 Uiso 0.50 1 calc PR B 2
H29F H 0.6436 0.3068 0.5101 0.101 Uiso 0.50 1 calc PR B 2
C30A C 0.6527(12) 0.2351(12) 0.6498(11) 0.075(3) Uani 0.50 1 d PU B 2
H30D H 0.7062 0.2328 0.6516 0.113 Uiso 0.50 1 calc PR B 2
H30E H 0.6320 0.1909 0.6681 0.113 Uiso 0.50 1 calc PR B 2
H30F H 0.6355 0.2783 0.6717 0.113 Uiso 0.50 1 calc PR B 2
C31 C 0.6941(3) 0.2436(3) 0.3297(3) 0.0361(13) Uani 1 1 d . A .

loop_
_atom_site_aniso_label
_atom_site_aniso_U_11
_atom_site_aniso_U_22
_atom_site_aniso_U_33
_atom_site_aniso_U_23
_atom_site_aniso_U_13
_atom_site_aniso_U_12
Cu1 0.0220(3) 0.0186(3) 0.0196(3) -0.0016(2) -0.0023(2) -0.0021(2)
Si1 0.0220(7) 0.0164(6) 0.0166(7) -0.0006(5) -0.0013(5) -0.0015(5)
Si2 0.0226(7) 0.0148(6) 0.0201(7) -0.0005(5) -0.0005(5) -0.0046(5)
N1 0.022(2) 0.025(2) 0.019(2) -0.0020(17) -0.0018(17) -0.0002(17)
N2 0.023(2) 0.022(2) 0.018(2) 0.0011(17) 0.0014(17) -0.0001(16)
N3 0.022(2) 0.0170(19) 0.018(2) -0.0008(16) -0.0044(16) -0.0071(16)
N4 0.021(2) 0.019(2) 0.024(2) -0.0005(17) -0.0033(17) -0.0004(16)
O1 0.0276(18) 0.0228(16) 0.0233(18) 0.0013(14) 0.0014(15) -0.0076(14)
O2 0.068(3) 0.063(3) 0.041(3) 0.020(2) -0.004(2) -0.039(2)
O3 0.076(3) 0.060(3) 0.070(3) -0.041(3) 0.001(3) -0.003(3)
O4 0.026(9) 0.037(7) 0.069(14) 0.014(9) 0.003(7) 0.002(6)
O4A 0.015(11) 0.036(11) 0.046(18) -0.013(14) 0.015(10) 0.001(8)
S1 0.0324(7) 0.0238(6) 0.0311(7) 0.0035(6) 0.0014(6) -0.0039(5)
F1 0.0323(19) 0.072(3) 0.102(3) 0.002(2) -0.002(2) 0.0112(18)
F2 0.053(2) 0.049(2) 0.089(3) -0.015(2) 0.000(2) -0.0179(18)
F3 0.074(3) 0.135(4) 0.066(3) 0.054(3) -0.001(2) -0.054(3)
C1 0.020(2) 0.019(2) 0.022(3) 0.001(2) -0.001(2) -0.0080(19)
C2 0.026(2) 0.025(2) 0.013(2) 0.002(2) 0.001(2) -0.001(2)
C3 0.034(3) 0.028(3) 0.023(3) 0.002(2) -0.002(2) -0.002(2)
C4 0.035(3) 0.035(3) 0.025(3) -0.009(2) -0.006(2) 0.000(2)
C5 0.043(3) 0.050(3) 0.016(3) 0.001(3) 0.002(2) 0.000(3)
C6 0.055(4) 0.037(3) 0.027(3) 0.009(3) 0.015(3) -0.006(3)
C7 0.040(3) 0.031(3) 0.026(3) -0.001(2) 0.007(2) -0.009(2)
C8 0.024(3) 0.026(3) 0.032(3) 0.002(2) -0.004(2) 0.001(2)
C9 0.036(3) 0.054(4) 0.067(5) -0.012(3) -0.021(3) 0.008(3)
C10 0.051(4) 0.035(3) 0.054(4) 0.016(3) 0.000(3) 0.007(3)
C11 0.044(4) 0.058(4) 0.050(4) 0.009(3) 0.010(3) 0.024(3)
C12 0.025(2) 0.028(2) 0.038(3) -0.004(2) -0.001(2) 0.0047(19)
C13 0.031(4) 0.036(4) 0.057(4) 0.000(4) 0.008(4) 0.004(3)
C14 0.038(5) 0.029(4) 0.048(5) -0.005(3) -0.003(4) 0.004(3)
C15 0.040(5) 0.050(5) 0.048(4) -0.013(4) -0.016(3) 0.020(4)
C13A 0.026(5) 0.035(5) 0.057(7) 0.001(5) 0.001(6) 0.002(4)
C14A 0.031(6) 0.037(6) 0.043(5) -0.009(5) 0.001(6) 0.008(5)
C15A 0.028(6) 0.037(6) 0.042(5) 0.002(4) -0.004(5) 0.014(5)
C16 0.022(3) 0.021(2) 0.015(2) 0.0004(19) -0.0031(19) -0.004(2)
C17 0.021(2) 0.020(2) 0.027(3) 0.001(2) -0.002(2) -0.003(2)
C18 0.032(3) 0.026(3) 0.030(3) -0.001(2) -0.004(2) -0.003(2)
C19 0.028(3) 0.037(3) 0.043(4) -0.008(3) -0.015(3) -0.001(2)
C20 0.024(3) 0.037(3) 0.059(4) -0.005(3) 0.000(3) -0.010(2)
C21 0.037(3) 0.037(3) 0.048(4) 0.007(3) 0.011(3) -0.009(3)
C22 0.031(3) 0.038(3) 0.029(3) 0.004(2) -0.001(2) -0.003(2)
C23 0.028(3) 0.028(3) 0.028(3) -0.007(2) 0.002(2) 0.007(2)
C24 0.045(3) 0.043(3) 0.037(3) -0.002(3) 0.011(3) 0.008(3)
C25 0.031(3) 0.039(3) 0.045(4) -0.005(3) -0.004(3) 0.007(2)
C26 0.037(3) 0.030(3) 0.041(3) -0.013(3) 0.001(3) 0.002(2)
C27 0.032(3) 0.031(3) 0.073(4) -0.027(3) 0.007(3) -0.004(2)
C28 0.038(3) 0.041(3) 0.127(6) -0.034(4) 0.009(3) 0.003(3)
C29 0.049(5) 0.035(5) 0.122(8) -0.042(6) 0.020(6) -0.011(4)
C30 0.079(11) 0.076(10) 0.069(5) -0.033(6) 0.014(6) -0.008(7)
C29A 0.062(6) 0.030(5) 0.110(7) -0.012(6) 0.036(6) 0.004(4)
C30A 0.080(8) 0.073(8) 0.073(5) -0.027(6) 0.004(6) 0.005(7)
C31 0.032(3) 0.040(3) 0.036(3) 0.012(3) 0.004(3) -0.002(3)

loop_
_atom_type_symbol
_atom_type_description
_atom_type_scat_dispersion_real
_atom_type_scat_dispersion_imag
_atom_type_scat_source
C C 0.0033 0.0016 'International Tables Vol C Tables 4.2.6.8 and 6.1.1.4'
H H 0.0000 0.0000 'International Tables Vol C Tables 4.2.6.8 and 6.1.1.4'
N N 0.0061 0.0033 'International Tables Vol C Tables 4.2.6.8 and 6.1.1.4'
O O 0.0106 0.0060 'International Tables Vol C Tables 4.2.6.8 and 6.1.1.4'
Si Si 0.0817 0.0704 'International Tables Vol C Tables 4.2.6.8 and 6.1.1.4'
Cu Cu 0.3201 1.2651 'International Tables Vol C Tables 4.2.6.8 and 6.1.1.4'
S S 0.1246 0.1234 'International Tables Vol C Tables 4.2.6.8 and 6.1.1.4'
F F 0.0171 0.0103 'International Tables Vol C Tables 4.2.6.8 and 6.1.1.4'

loop_
_geom_angle_atom_site_label_1
_geom_angle_atom_site_label_2
_geom_angle_atom_site_label_3
_geom_angle
_geom_angle_site_symmetry_1
O2 Cu1 Si1 115.39(12) .
O2 Cu1 Si2 99.85(12) .
Si1 Cu1 Si2 143.90(5) .
O1 Si1 N2 103.16(17) .
O1 Si1 N1 104.91(17) .
N2 Si1 N1 70.58(17) .
O1 Si1 Cu1 119.02(13) .
N2 Si1 Cu1 127.73(13) .
N1 Si1 Cu1 120.78(13) .
O1 Si1 C1 110.13(17) .
N2 Si1 C1 35.25(16) .
N1 Si1 C1 35.53(16) .
Cu1 Si1 C1 130.68(12) .
O1 Si2 N3 102.30(17) 5_656
O1 Si2 N4 105.34(18) 5_656
N3 Si2 N4 70.65(17) .
O1 Si2 Cu1 126.11(13) 5_656
N3 Si2 Cu1 122.39(13) .
N4 Si2 Cu1 116.19(13) .
O1 Si2 C16 109.87(17) 5_656
N3 Si2 C16 35.13(16) .
N4 Si2 C16 35.72(16) .
Cu1 Si2 C16 123.96(13) .
C1 N1 C12 129.1(4) .
C1 N1 Si1 90.9(3) .
C12 N1 Si1 135.6(3) .
C1 N2 C8 130.6(4) .
C1 N2 Si1 91.8(3) .
C8 N2 Si1 137.6(3) .
C16 N3 C27 131.6(4) .
C16 N3 Si2 91.7(3) .
C27 N3 Si2 136.0(3) .
C16 N4 C23 128.7(4) .
C16 N4 Si2 90.3(3) .
C23 N4 Si2 132.7(3) .
Si2 O1 Si1 147.3(2) 5_656
S1 O2 Cu1 136.2(3) .
O4 S1 O3 111.8(11) .
O4 S1 O2 119.7(8) .
O3 S1 O2 115.3(3) .
O4 S1 O4A 16(2) .
O3 S1 O4A 123(2) .
O2 S1 O4A 103.4(17) .
O4 S1 C31 101.6(12) .
O3 S1 C31 104.3(3) .
O2 S1 C31 100.9(2) .
O4A S1 C31 107(2) .
N2 C1 N1 106.1(4) .
N2 C1 C2 126.6(4) .
N1 C1 C2 127.2(4) .
N2 C1 Si1 53.0(2) .
N1 C1 Si1 53.6(2) .
C2 C1 Si1 175.4(3) .
C7 C2 C3 119.7(4) .
C7 C2 C1 121.6(4) .
C3 C2 C1 118.7(4) .
C4 C3 C2 120.0(5) .
C5 C4 C3 119.9(5) .
C6 C5 C4 120.2(5) .
C5 C6 C7 120.5(5) .
C6 C7 C2 119.7(5) .
N2 C8 C9 112.0(4) .
N2 C8 C10 111.0(4) .
C9 C8 C10 110.2(5) .
N2 C8 C11 105.5(4) .
C9 C8 C11 109.1(5) .
C10 C8 C11 108.9(5) .
C14A C12 C15 128.4(9) .
C14A C12 N1 118.7(8) .
C15 C12 N1 107.3(5) .
C14A C12 C13A 113.4(11) .
C15 C12 C13A 70.3(9) .
N1 C12 C13A 107.2(7) .
C14A C12 C14 34.2(8) .
C15 C12 C14 111.3(6) .
N1 C12 C14 108.2(5) .
C13A C12 C14 141.9(8) .
C14A C12 C13 73.5(9) .
C15 C12 C13 110.2(6) .
N1 C12 C13 112.4(5) .
C13A C12 C13 44.6(8) .
C14 C12 C13 107.4(6) .
C14A C12 C15A 107.4(10) .
C15 C12 C15A 35.1(7) .
N1 C12 C15A 104.3(7) .
C13A C12 C15A 104.6(10) .
C14 C12 C15A 79.8(8) .
C13 C12 C15A 137.4(8) .
N3 C16 N4 106.8(4) .
N3 C16 C17 126.8(4) .
N4 C16 C17 126.4(4) .
N3 C16 Si2 53.2(2) .
N4 C16 Si2 54.0(2) .
C17 C16 Si2 174.2(3) .
C22 C17 C18 119.5(4) .
C22 C17 C16 120.8(4) .
C18 C17 C16 119.7(4) .
C19 C18 C17 120.7(5) .
C20 C19 C18 119.4(5) .
C21 C20 C19 120.5(5) .
C20 C21 C22 120.2(5) .
C17 C22 C21 119.8(5) .
N4 C23 C24 110.8(4) .
N4 C23 C25 111.0(4) .
C24 C23 C25 110.4(5) .
N4 C23 C26 105.2(4) .
C24 C23 C26 110.4(4) .
C25 C23 C26 108.8(4) .
C29 C27 N3 122.8(8) .
C29 C27 C28 126.1(8) .
N3 C27 C28 108.3(4) .
C29 C27 C29A 37.9(9) .
N3 C27 C29A 111.8(7) .
C28 C27 C29A 109.6(8) .
C29 C27 C30A 73.2(11) .
N3 C27 C30A 106.3(10) .
C28 C27 C30A 109.6(9) .
C29A C27 C30A 111.0(11) .
C29 C27 C30 93.2(11) .
N3 C27 C30 101.3(9) .
C28 C27 C30 92.7(9) .
C29A C27 C30 130.5(10) .
C30A C27 C30 21.1(9) .
F3 C31 F1 108.0(5) .
F3 C31 F2 105.7(5) .
F1 C31 F2 105.1(5) .
F3 C31 S1 113.0(4) .
F1 C31 S1 112.8(4) .
F2 C31 S1 111.7(4) .

loop_
_geom_bond_atom_site_label_1
_geom_bond_atom_site_label_2
_geom_bond_distance
_geom_bond_site_symmetry_2
Cu1 O2 2.141(4) .
Cu1 Si1 2.2719(13) .
Cu1 Si2 2.2853(14) .
Si1 O1 1.642(3) .
Si1 N2 1.845(4) .
Si1 N1 1.859(4) .
Si1 C1 2.311(5) .
Si2 O1 1.639(3) 5_656
Si2 N3 1.846(4) .
Si2 N4 1.863(4) .
Si2 C16 2.304(5) .
N1 C1 1.343(6) .
N1 C12 1.480(6) .
N2 C1 1.334(6) .
N2 C8 1.484(6) .
N3 C16 1.326(6) .
N3 C27 1.465(6) .
N4 C16 1.345(5) .
N4 C23 1.487(6) .
O1 Si2 1.639(3) 5_656
O2 S1 1.440(4) .
O3 S1 1.412(4) .
O4 S1 1.39(3) .
O4A S1 1.47(6) .
S1 C31 1.817(5) .
F1 C31 1.325(6) .
F2 C31 1.334(7) .
F3 C31 1.308(6) .
C1 C2 1.478(6) .
C2 C7 1.387(7) .
C2 C3 1.389(7) .
C3 C4 1.383(7) .
C4 C5 1.380(7) .
C5 C6 1.373(8) .
C6 C7 1.381(7) .
C8 C9 1.509(7) .
C8 C10 1.517(7) .
C8 C11 1.523(8) .
C12 C14A 1.436(17) .
C12 C15 1.460(10) .
C12 C13A 1.512(16) .
C12 C14 1.543(9) .
C12 C13 1.564(10) .
C12 C15A 1.611(18) .
C16 C17 1.492(6) .
C17 C22 1.382(7) .
C17 C18 1.386(7) .
C18 C19 1.385(7) .
C19 C20 1.378(8) .
C20 C21 1.375(8) .
C21 C22 1.390(7) .
C23 C24 1.520(7) .
C23 C25 1.525(7) .
C23 C26 1.537(7) .
C27 C29 1.383(14) .
C27 C28 1.469(8) .
C27 C29A 1.480(15) .
C27 C30A 1.59(2) .
C27 C30 1.71(2) .
